data_7718895
loop_
_publ_author_name
'Mangundu, Patrick'
'Tanner, Kate E.'
'Bloomfield, Andrew'
'Barnard, Peter J.'
'White, Keith F.'
'Ho, Curtis C.'
'Yepuri, Nageshwar R.'
'Mole, Richard A.'
'Fuller, Rebecca O.'

_publ_section_title
;
 Trinuclear rare earth pyridyl-&#x3b2;-diketonate complexes: developing
 new methods towards finding lost toroidal spin states.
;
_journal_issue 26
_journal_name_full 'Dalton transactions (Cambridge, England : 2003)'
_journal_page_first 10455
_journal_page_last 10466
_journal_paper_doi 10.1039/d5dt01067e
_journal_volume 54
_journal_year 2025
_chemical_formula_moiety 'C27 H29 Dy3 N7 O22, H2 O, 2[[NO3]]'
_chemical_formula_sum 'C27 H31 Dy3 N9 O29'
_chemical_formula_weight 1433.11
_space_group_crystal_system monoclinic
_space_group_IT_number 14
_space_group_name_Hall '-P 2ybc'
_space_group_name_H-M_alt 'P 1 21/c 1'
_atom_sites_solution_hydrogens mixed
_atom_sites_solution_primary dual
_audit_creation_date 2025-03-12
_audit_creation_method
;
Olex2 1.5
(compiled 2023.08.24 svn.re1ec1418 for OlexSys, GUI svn.r6817)
;
_audit_update_record
;
2025-05-05 deposited with the CCDC.	2025-06-05 downloaded from the CCDC.
;
_cell_angle_alpha 90
_cell_angle_beta 90.417(3)
_cell_angle_gamma 90
_cell_formula_units_Z 4
_cell_length_a 11.4903(3)
_cell_length_b 19.5628(5)
_cell_length_c 20.6987(5)
_cell_measurement_reflns_used 16868
_cell_measurement_temperature 151(2)
_cell_measurement_theta_max 71.0110
_cell_measurement_theta_min 3.8180
_cell_volume 4652.6(2)
_computing_cell_refinement 'CrysAlisPro 1.171.43.90 (Rigaku OD, 2023)'
_computing_data_collection 'CrysAlisPro system (CCD 40.53 (release 29-04-2019))'
_computing_data_reduction 'CrysAlisPro 1.171.43.90 (Rigaku OD, 2023)'
_computing_molecular_graphics 'Olex2 1.5 (Dolomanov et al., 2009)'
_computing_publication_material 'Olex2 1.5 (Dolomanov et al., 2009)'
_computing_structure_refinement 'SHELXL 2018/3 (Sheldrick, 2015)'
_computing_structure_solution 'SHELXT 2018/2 (Sheldrick, 2018)'
_diffrn_ambient_environment N~2~
_diffrn_ambient_temperature 151(2)
_diffrn_detector 'Hybrid Pixel Array Detector'
_diffrn_detector_area_resol_mean 10.0000
_diffrn_detector_type HyPix3000
_diffrn_measured_fraction_theta_full 1.000
_diffrn_measured_fraction_theta_max 0.987
_diffrn_measurement_details
;
List of Runs (angles in degrees, time in seconds):

  # Type    Start    End  Width  t~exp~   \w     \q     \k     \f   Frames
#--------------------------------------------------------------------------
  1  \w    -10.00  16.00   0.50   10.00    --  -38.50  77.00 -43.00   52
  2  \w    -61.00 -19.00   0.50   10.00    --  -38.50  77.00 -43.00   84
  3  \w    135.00 164.00   0.50   40.00    --  100.00  77.00 -43.00   58
  4  \w     37.00  93.00   0.50   40.00    --  100.00 -77.00-169.00  112
  5  \w    -45.00  24.00   0.50   10.00    --  -38.50  32.00  90.00  138
  6  \w     -5.00  22.00   0.50   10.00    --  -38.50  32.00 -30.00   54
  7  \w    -27.00  25.00   0.50   10.00    --  -38.50  77.00  90.00  104
  8  \w     -7.00  19.00   0.50   10.00    --  -38.50  43.00-150.00   52
  9  \w    -41.00 -15.00   0.50   10.00    --  -38.50  43.00-150.00   52
 10  \w   -101.00 -30.00   0.50   10.00    --  -38.50 -54.00  90.00  142
 11  \w   -106.00 -30.00   0.50   10.00    --  -38.50 -21.00-120.00  152
 12  \w    -59.00 -22.00   0.50   10.00    --  -38.50 -54.00 -30.00   74
 13  \w    -47.00   9.00   0.50   10.00    --  -38.50 104.00-180.00  112
 14  \w    -74.00 -35.00   0.50   10.00    --  -38.50 104.00 -30.00   78
 15  \w    -98.00 -73.00   0.50   10.00    --  -38.50 -54.00 -30.00   50
 16  \w   -100.00 -21.00   0.50   10.00    --  -38.50 -65.00  60.00  158
 17  \w   -108.00 -42.00   0.50   10.00    --  -38.50 -21.00 150.00  132
 18  \w    -94.00 -54.00   0.50   10.00    --  -38.50 138.00 120.00   80
 19  \w    -41.00 -16.00   0.50   10.00    --  -38.50 138.00 120.00   50
 20  \w    -31.00  12.00   0.50   10.00    --  -38.50 104.00 -30.00   86
 21  \w    -19.00  21.00   0.50   10.00    --   42.60 -77.00-169.00   80
 22  \w     22.00 105.00   0.50   10.00    --   42.60  65.00 -30.00  166
 23  \w    -19.00  55.00   0.50   10.00    --   42.60 -43.00-180.00  148
 24  \w      8.00  78.00   0.50   10.00    --   42.60-104.00  60.00  140
 25  \w     13.00  54.00   0.50   10.00    --   42.60 -43.00  60.00   82
 26  \w    -18.00   8.00   0.50   10.00    --   42.60 -43.00  60.00   52
 27  \w     28.00  56.00   0.50   10.00    --   42.60-104.00  30.00   56
 28  \w     25.00  84.00   0.50   40.00    --  100.00  -8.00 120.00  118
 29  \w     35.00  69.00   0.50   40.00    --  100.00 -33.00  60.00   68
 30  \w     41.00 108.00   0.50   40.00    --  100.00-117.00-180.00  134
 31  \w     38.00 119.00   0.50   40.00    --  100.00 -59.00  60.00  162
 32  \w     54.00 103.00   0.50   40.00    --  100.00 -50.00 -30.00   98
 33  \w     81.00 106.00   0.50   40.00    --  100.00 -25.00  90.00   50
 34  \w    125.00 152.00   0.50   40.00    --  100.00  33.00  90.00   54
 35  \w     52.00 109.00   0.50   40.00    --  100.00-117.00 -30.00  114
 36  \w     38.00  63.00   0.50   40.00    --  100.00-145.00 -60.00   50
 37  \w     94.00 120.00   0.50   40.00    --  100.00 -87.00-180.00   52
 38  \w    125.00 165.00   0.50   40.00    --  100.00  77.00 -60.00   80
 39  \w     56.00 112.00   0.50   40.00    --  100.00 -59.00 -60.00  112
 40  \w    106.00 150.00   0.50   40.00    --  100.00 145.00-150.00   88
 41  \w     39.00 108.00   0.50   40.00    --  100.00-117.00  90.00  138
 42  \w     63.00  99.00   0.50   40.00    --  100.00 -87.00  60.00   72
 43  \w     81.00 106.00   0.50   40.00    --  100.00 -96.00 -30.00   50
 44  \w     44.00 100.00   0.50   40.00    --  100.00 -50.00  90.00  112
 45  \w     37.00 116.00   0.50   40.00    --  100.00 -50.00-180.00  158
 46  \w     30.00  61.00   0.50   40.00    --  100.00 -96.00 -30.00   62
 47  \w    129.00 164.00   0.50   40.00    --  100.00  68.00 -90.00   70
 48  \w     87.00 152.00   0.50   40.00    --  100.00  50.00  60.00  130
 49  \w     53.00 107.00   0.50   40.00    --  100.00-117.00   0.00  108
 50  \w     66.00  92.00   0.50   40.00    --  100.00 -87.00-180.00   52
 51  \w     65.00 126.00   0.50   40.00    --  100.00-145.00  90.00  122
 52  \w    105.00 161.00   0.50   40.00    --  100.00  17.00  30.00  112
 53  \w     42.00  89.00   0.50   40.00    --  100.00 -96.00-180.00   94
 54  \w     89.00 126.00   0.50   40.00    --  100.00-145.00 -60.00   74
 55  \w     98.00 125.00   0.50   40.00    --  100.00 -77.00 -30.00   54
 56  \w     85.00 111.00   0.50   40.00    --  100.00 -42.00-180.00   52
 57  \w    119.00 144.00   0.50   40.00    --  100.00 117.00-120.00   50
 58  \w     79.00 157.00   0.50   40.00    --  100.00  68.00 -30.00  156
 59  \w     36.00 109.00   0.50   40.00    --  100.00 -25.00 -30.00  146
 60  \w     36.00  61.00   0.50   40.00    --  100.00-117.00 -90.00   50
 61  \w     72.00 104.00   0.50   40.00    --  100.00-117.00 -60.00   64
 62  \w     32.00  60.00   0.50   40.00    --  100.00 -25.00  90.00   56
 63  \w     84.00 119.00   0.50   40.00    --  100.00 -77.00  60.00   70
 64  \w     60.00  86.00   0.50   40.00    --  100.00 -87.00 -60.00   52
 65  \w    124.00 157.00   0.50   40.00    --  100.00 145.00 120.00   66
 66  \w     34.00  89.00   0.50   40.00    --  100.00 -17.00-150.00  110
 67  \w    132.00 162.00   0.50   40.00    --  100.00  50.00 120.00   60
 68  \w     84.00 109.00   0.50   40.00    --  100.00-117.00 150.00   50
 69  \w     85.00 111.00   0.50   40.00    --  100.00  50.00 120.00   52
 70  \w     64.00 108.00   0.50   40.00    --  100.00 -44.00-109.94   88
 71  \w     88.00 114.00   0.50   40.00    --  100.00  -8.00 120.00   52
 72  \w    117.00 142.00   0.50   40.00    --  100.00 117.00 -60.00   50
 73  \w    124.00 165.00   0.50   40.00    --  100.00 117.00  90.00   82
 74  \w     53.00  98.00   0.50   40.00    --  100.00-117.00 120.00   90
 75  \w     58.00 109.00   0.50   40.00    --  100.00 -33.00 150.00  102
 76  \w    131.00 157.00   0.50   40.00    --  100.00  50.00  30.00   52
 77  \w     81.00 106.00   0.50   40.00    --  100.00  68.00 -90.00   50
 78  \w    100.00 125.00   0.50   40.00    --  100.00 -77.00  90.00   50
 79  \w     59.00 120.00   0.50   40.00    --  100.00  -9.00 176.85  122
 80  \w     87.00 113.00   0.50   40.00    --  100.00  42.00  30.00   52
;
_diffrn_measurement_device 'four-circle diffractometer'
_diffrn_measurement_device_type 'SuperNova, Dual, Cu at home/near, HyPix3000'
_diffrn_measurement_method '\w scans'
_diffrn_orient_matrix_type 'CrysAlisPro convention (1999,Acta A55,543-557)'
_diffrn_orient_matrix_UB_11 0.1292925000
_diffrn_orient_matrix_UB_12 -0.0082156000
_diffrn_orient_matrix_UB_13 0.0186243000
_diffrn_orient_matrix_UB_21 -0.0183867000
_diffrn_orient_matrix_UB_22 0.0463093000
_diffrn_orient_matrix_UB_23 0.0592783000
_diffrn_orient_matrix_UB_31 -0.0303711000
_diffrn_orient_matrix_UB_32 -0.0631099000
_diffrn_orient_matrix_UB_33 0.0410447000
_diffrn_radiation_monochromator mirror
_diffrn_radiation_probe x-ray
_diffrn_radiation_type 'Cu K\a'
_diffrn_radiation_wavelength 1.54184
_diffrn_reflns_av_R_equivalents 0.1147
_diffrn_reflns_av_unetI/netI 0.0618
_diffrn_reflns_Laue_measured_fraction_full 1.000
_diffrn_reflns_Laue_measured_fraction_max 0.987
_diffrn_reflns_limit_h_max 12
_diffrn_reflns_limit_h_min -14
_diffrn_reflns_limit_k_max 22
_diffrn_reflns_limit_k_min -23
_diffrn_reflns_limit_l_max 25
_diffrn_reflns_limit_l_min -25
_diffrn_reflns_number 62556
_diffrn_reflns_point_group_measured_fraction_full 1.000
_diffrn_reflns_point_group_measured_fraction_max 0.987
_diffrn_reflns_theta_full 67.684
_diffrn_reflns_theta_max 71.864
_diffrn_reflns_theta_min 3.847
_diffrn_source 'micro-focus sealed X-ray tube'
_diffrn_source_type 'SuperNova (Cu) X-ray Source'
_exptl_absorpt_coefficient_mu 26.301
_exptl_absorpt_correction_T_max 1.00000
_exptl_absorpt_correction_T_min 0.44780
_exptl_absorpt_correction_type multi-scan
_exptl_absorpt_process_details
;
CrysAlisPro 1.171.43.90 (Rigaku Oxford Diffraction, 2023)
Empirical absorption correction using spherical harmonics,
implemented in SCALE3 ABSPACK scaling algorithm.
;
_exptl_crystal_colour 'clear colourless'
_exptl_crystal_colour_lustre clear
_exptl_crystal_colour_primary colourless
_exptl_crystal_density_diffrn 2.046
_exptl_crystal_description plate
_exptl_crystal_F_000 2744
_exptl_crystal_size_max 0.07
_exptl_crystal_size_mid 0.04
_exptl_crystal_size_min 0.02
_refine_diff_density_max 1.315
_refine_diff_density_min -1.723
_refine_diff_density_rms 0.166
_refine_ls_extinction_method none
_refine_ls_goodness_of_fit_ref 1.061
_refine_ls_hydrogen_treatment constr
_refine_ls_matrix_type full
_refine_ls_number_parameters 552
_refine_ls_number_reflns 8994
_refine_ls_number_restraints 1
_refine_ls_restrained_S_all 1.061
_refine_ls_R_factor_all 0.0799
_refine_ls_R_factor_gt 0.0598
_refine_ls_shift/su_max 0.001
_refine_ls_shift/su_mean 0.000
_refine_ls_structure_factor_coef Fsqd
_refine_ls_weighting_details 'w=1/[\s^2^(Fo^2^)+(0.1024P)^2^+0.0746P] where P=(Fo^2^+2Fc^2^)/3'
_refine_ls_weighting_scheme calc
_refine_ls_wR_factor_gt 0.1605
_refine_ls_wR_factor_ref 0.1726
_reflns_Friedel_coverage 0.000
_reflns_number_gt 6549
_reflns_number_total 8994
_reflns_threshold_expression 'I > 2\s(I)'
_cod_data_source_file d5dt01067e2.cif
_cod_data_source_block complex_5
_cod_depositor_comments 'Adding full bibliography for 7718894--7718899.cif.'
_cod_database_code 7718895
_shelx_shelxl_version_number 2018/3
_chemical_oxdiff_formula 'C20 H20 N4 O4 Cl4 Dy'
_shelx_space_group_comment
;
The symmetry employed for this shelxl refinement is uniquely defined
by the following loop, which should always be used as a source of
symmetry information in preference to the above space-group names.
They are only intended as comments.
;
_shelx_estimated_absorpt_t_max 0.621
_shelx_estimated_absorpt_t_min 0.260
_olex2_refinement_description
;
1. Fixed Uiso
 At 1.2 times of:
  All C(H) groups
 At 1.5 times of:
  All C(H,H,H) groups, All O(H) groups, All O(H,H) groups
2. Restrained distances
 Dy1-H2Wa \\sim Dy1-H2Wb
 with sigma of 0.02
3.a Free rotating group:
 O2W(H2Wa,H2Wb), O20(H20a,H20b)
3.b Rotating group:
 O1W(H1Wa,H1Wb)
3.c Ternary CH refined with riding coordinates and stretchable bonds:
 O7(H7)
3.d Aromatic/amide H refined with riding coordinates:
 C16(H16), C19(H19), C1(H1), C22(H22), C7(H7a), C4(H4), C25(H25), C10(H10),
 C12(H12), C2(H2), C20(H20), C13(H13), C11(H11), C3(H3), C21(H21)
3.e Idealised Me refined as rotating group:
 C18(H18a,H18b,H18c), C9(H9a,H9b,H9c), C27(H27a,H27b,H27c)
;
_smtbx_masks_special_details
;
A solvent mask was calculated and 262 electrons were 
found in a volume of 1008\%A^3^ in 1 void per unit cell. 
This is consistent with the presence of 
2[[NO3]-] per Formula Unit 
which account for 256 electrons 
per unit cell.
;
_smtbx_masks_void_probe_radius 1.2
_smtbx_masks_void_truncation_radius 1.2
_olex2_submission_special_instructions 'No special instructions were received'
_oxdiff_exptl_absorpt_empirical_details
;
Empirical correction (ABSPACK) includes:
- Absorption correction using spherical harmonics
- Frame scaling
;
_oxdiff_exptl_absorpt_empirical_full_max 2.764
_oxdiff_exptl_absorpt_empirical_full_min 0.391

loop_
_space_group_symop_operation_xyz
'x, y, z'
'-x, y+1/2, -z+1/2'
'-x, -y, -z'
'x, -y-1/2, z-1/2'

loop_
_atom_site_label
_atom_site_type_symbol
_atom_site_fract_x
_atom_site_fract_y
_atom_site_fract_z
_atom_site_U_iso_or_equiv
_atom_site_adp_type
_atom_site_occupancy
_atom_site_site_symmetry_order
_atom_site_calc_flag
_atom_site_refinement_flags_posn
_atom_site_refinement_flags_adp
_atom_site_refinement_flags_occupancy
_atom_site_disorder_assembly
_atom_site_disorder_group
Dy1 Dy 0.69956(4) 0.52140(3) 0.34042(2) 0.03823(15) Uani 1 1 d D . . . .
Dy2 Dy 0.45547(5) 0.62982(3) 0.31511(3) 0.03968(16) Uani 1 1 d . . . . .
Dy3 Dy 0.73406(5) 0.70182(3) 0.35126(3) 0.04255(16) Uani 1 1 d . . . . .
O1 O 0.4990(5) 0.5119(3) 0.3191(3) 0.0406(14) Uani 1 1 d . . . . .
O2 O 0.6565(6) 0.4048(3) 0.3404(3) 0.0453(15) Uani 1 1 d . . . . .
O4 O 0.3129(6) 0.7082(3) 0.2899(3) 0.0485(16) Uani 1 1 d . . . . .
O3 O 0.5409(5) 0.7391(3) 0.3250(3) 0.0406(14) Uani 1 1 d . . . . .
O8 O 0.6559(5) 0.6205(3) 0.2797(3) 0.0356(13) Uani 1 1 d . . . . .
O5 O 0.8418(5) 0.6021(3) 0.3729(3) 0.0379(13) Uani 1 1 d . . . . .
O17 O 0.2982(7) 0.6391(4) 0.5002(3) 0.0590(19) Uani 1 1 d . . . . .
O1W O 0.4522(6) 0.6306(3) 0.2010(3) 0.0525(17) Uani 1 1 d . . . . .
H1WA H 0.510821 0.625264 0.174808 0.079 Uiso 1 1 d R U . . .
H1WB H 0.392119 0.636307 0.175438 0.079 Uiso 1 1 d R U . . .
O7 O 0.6052(5) 0.6157(3) 0.3896(3) 0.0391(14) Uani 1 1 d . . . . .
H7 H 0.588(2) 0.6138(4) 0.433(5) 0.059 Uiso 1 1 calc R U . . .
O6 O 0.9141(6) 0.7395(4) 0.3841(4) 0.0549(17) Uani 1 1 d . . . . .
O2W O 0.6542(6) 0.4899(4) 0.4491(3) 0.0502(16) Uani 1 1 d G . . . .
H2WA H 0.647236 0.517886 0.481266 0.075 Uiso 1 1 d DG U . . .
H2WB H 0.674375 0.451297 0.466857 0.075 Uiso 1 1 d DG U . . .
O12 O 0.8872(7) 0.6841(4) 0.2583(4) 0.066(2) Uani 1 1 d . . . . .
O16 O 0.3875(7) 0.6923(4) 0.4225(4) 0.065(2) Uani 1 1 d . . . . .
O15 O 0.3514(6) 0.5852(4) 0.4139(3) 0.0609(19) Uani 1 1 d . . . . .
O9 O 0.6667(7) 0.4857(4) 0.2197(4) 0.0607(19) Uani 1 1 d . . . . .
N3 N 0.8915(7) 0.4724(4) 0.3886(4) 0.0432(17) Uani 1 1 d . . . . .
N4 N 0.3453(7) 0.6386(5) 0.4466(4) 0.050(2) Uani 1 1 d . . . . .
O13 O 0.7676(7) 0.7676(4) 0.2536(3) 0.0597(19) Uani 1 1 d . . . . .
N7 N 0.7731(8) 0.4817(5) 0.2100(4) 0.055(2) Uani 1 1 d . . . . .
N6 N 0.8545(9) 0.7379(5) 0.2316(4) 0.060(2) Uani 1 1 d . . . . .
N1 N 0.2907(7) 0.5515(4) 0.2839(4) 0.0472(19) Uani 1 1 d . . . . .
O10 O 0.8390(7) 0.4960(4) 0.2560(4) 0.063(2) Uani 1 1 d . . . . .
O11 O 0.8093(8) 0.4630(5) 0.1570(4) 0.082(3) Uani 1 1 d . . . . .
N2 N 0.6919(7) 0.8277(4) 0.3709(4) 0.0458(18) Uani 1 1 d . . . . .
O18B O 0.7198(9) 0.7040(5) 0.4668(4) 0.082(3) Uani 1 1 d . . . A 2
C16 C 0.3876(9) 0.8170(5) 0.3188(5) 0.048(2) Uani 1 1 d . . . . .
H16 H 0.365736 0.863267 0.325358 0.058 Uiso 1 1 calc R U . . .
C6 C 0.4287(8) 0.4621(5) 0.3078(4) 0.040(2) Uani 1 1 d . . . . .
C28 C 0.3067(8) 0.4841(5) 0.2888(5) 0.044(2) Uani 1 1 d . . . . .
C19 C 0.9112(9) 0.4058(5) 0.3950(5) 0.052(2) Uani 1 1 d . . . . .
H19 H 0.850890 0.374560 0.384048 0.062 Uiso 1 1 calc R U . . .
C23 C 0.9752(8) 0.5165(5) 0.4041(4) 0.041(2) Uani 1 1 d . . . . .
O14 O 0.9090(9) 0.7599(5) 0.1835(4) 0.090(3) Uani 1 1 d . . . . .
C8 C 0.5673(9) 0.3700(5) 0.3347(5) 0.046(2) Uani 1 1 d . . . . .
C17 C 0.2980(8) 0.7706(5) 0.2965(4) 0.046(2) Uani 1 1 d . . . . .
C14 C 0.5874(8) 0.8526(5) 0.3540(4) 0.041(2) Uani 1 1 d . . . . .
C24 C 0.9450(7) 0.5905(5) 0.3947(4) 0.043(2) Uani 1 1 d . . . . .
C1 C 0.1843(8) 0.5728(6) 0.2646(5) 0.052(2) Uani 1 1 d . . . . .
H1 H 0.172112 0.620689 0.260603 0.063 Uiso 1 1 calc R U . . .
C15 C 0.4989(8) 0.8004(4) 0.3312(4) 0.0387(19) Uani 1 1 d . . . . .
C22 C 1.0831(9) 0.4950(6) 0.4252(5) 0.056(3) Uani 1 1 d . . . . .
H22 H 1.142082 0.527522 0.434856 0.067 Uiso 1 1 calc R U . . .
C7 C 0.4541(8) 0.3951(5) 0.3159(5) 0.048(2) Uani 1 1 d . . . . .
H7A H 0.393863 0.362679 0.308634 0.057 Uiso 1 1 calc R U . . .
C4 C 0.2168(9) 0.4364(5) 0.2748(5) 0.051(2) Uani 1 1 d . . . . .
H4 H 0.230211 0.388655 0.278154 0.062 Uiso 1 1 calc R U . . .
C25 C 1.0213(8) 0.6399(5) 0.4132(5) 0.047(2) Uani 1 1 d . . . . .
H25 H 1.093869 0.624952 0.430435 0.057 Uiso 1 1 calc R U . . .
C10 C 0.7718(11) 0.8711(6) 0.3914(5) 0.058(3) Uani 1 1 d . . . . .
H10 H 0.845620 0.853459 0.403821 0.069 Uiso 1 1 calc R U . . .
C12 C 0.6463(11) 0.9664(5) 0.3779(5) 0.056(3) Uani 1 1 d . . . . .
H12 H 0.631086 1.014053 0.379988 0.068 Uiso 1 1 calc R U . . .
C2 C 0.0933(9) 0.5310(6) 0.2505(6) 0.059(3) Uani 1 1 d . . . . .
H2 H 0.020391 0.549058 0.236980 0.071 Uiso 1 1 calc R U . . .
C18 C 0.1812(9) 0.8024(6) 0.2773(6) 0.065(3) Uani 1 1 d . . . . .
H18A H 0.191876 0.832110 0.239692 0.098 Uiso 1 1 calc R U . . .
H18B H 0.151291 0.829402 0.313444 0.098 Uiso 1 1 calc R U . . .
H18C H 0.125693 0.766078 0.266502 0.098 Uiso 1 1 calc R U . . .
C20 C 1.0152(9) 0.3806(5) 0.4169(5) 0.052(2) Uani 1 1 d . . . . .
H20 H 1.026138 0.332752 0.421569 0.063 Uiso 1 1 calc R U . . .
C13 C 0.5605(10) 0.9213(6) 0.3569(5) 0.056(3) Uani 1 1 d . . . . .
H13 H 0.485318 0.937288 0.344920 0.067 Uiso 1 1 calc R U . . .
C11 C 0.7543(11) 0.9408(6) 0.3959(6) 0.063(3) Uani 1 1 d . . . . .
H11 H 0.814426 0.970271 0.410770 0.075 Uiso 1 1 calc R U . . .
C26 C 1.0031(8) 0.7129(6) 0.4094(5) 0.050(2) Uani 1 1 d . . . . .
C3 C 0.1100(9) 0.4613(6) 0.2564(5) 0.058(3) Uani 1 1 d . . . . .
H3 H 0.047634 0.430682 0.247735 0.070 Uiso 1 1 calc R U . . .
C9 C 0.5757(10) 0.2944(5) 0.3496(5) 0.057(3) Uani 1 1 d . . . . .
H9A H 0.653050 0.277662 0.337840 0.085 Uiso 1 1 calc R U . . .
H9B H 0.516312 0.269678 0.324662 0.085 Uiso 1 1 calc R U . . .
H9C H 0.563050 0.287010 0.395817 0.085 Uiso 1 1 calc R U . . .
C21 C 1.1055(9) 0.4259(6) 0.4323(5) 0.056(3) Uani 1 1 d . . . . .
H21 H 1.179075 0.409864 0.447021 0.067 Uiso 1 1 calc R U . . .
C27 C 1.0931(10) 0.7584(6) 0.4387(6) 0.065(3) Uani 1 1 d . . . . .
H27A H 1.076800 0.805929 0.426783 0.097 Uiso 1 1 calc R U . . .
H27B H 1.170114 0.745370 0.422842 0.097 Uiso 1 1 calc R U . . .
H27C H 1.091582 0.753822 0.485877 0.097 Uiso 1 1 calc R U . . .
O18A O 0.6807(8) 0.7165(5) 0.5681(4) 0.083(3) Uani 1 1 d . . . B 1
N5 N 0.7198(16) 0.7318(8) 0.5146(6) 0.111(5) Uani 1 1 d . . . . .
O18 O 0.787(3) 0.7862(11) 0.5161(8) 0.307(18) Uani 1 1 d . . . C 1
O20 O 0.5751(8) 0.5882(5) 0.5268(3) 0.065(2) Uani 1 1 d G . . . .
H20A H 0.523794 0.564023 0.547480 0.097 Uiso 1 1 d G U . . .
H20B H 0.593029 0.621047 0.553461 0.097 Uiso 1 1 d G U . . .

loop_
_atom_site_aniso_label
_atom_site_aniso_U_11
_atom_site_aniso_U_22
_atom_site_aniso_U_33
_atom_site_aniso_U_23
_atom_site_aniso_U_13
_atom_site_aniso_U_12
Dy1 0.0332(3) 0.0367(3) 0.0448(3) 0.0038(2) -0.0006(2) -0.0012(2)
Dy2 0.0338(3) 0.0371(3) 0.0481(3) 0.0073(2) -0.0052(2) -0.0025(2)
Dy3 0.0362(3) 0.0378(3) 0.0536(3) 0.0055(2) -0.0062(2) -0.0033(2)
O1 0.038(3) 0.031(3) 0.054(4) 0.006(3) 0.005(3) -0.002(3)
O2 0.044(4) 0.036(3) 0.056(4) -0.001(3) 0.001(3) -0.002(3)
O4 0.039(4) 0.041(4) 0.065(4) 0.007(3) -0.011(3) 0.003(3)
O3 0.044(4) 0.035(3) 0.043(3) 0.006(3) -0.001(3) -0.003(3)
O8 0.034(3) 0.027(3) 0.046(3) 0.008(2) -0.007(2) -0.005(2)
O5 0.034(3) 0.040(3) 0.040(3) 0.002(2) -0.006(2) -0.002(3)
O17 0.063(5) 0.067(5) 0.047(4) 0.009(3) 0.011(3) 0.015(4)
O1W 0.053(4) 0.051(4) 0.054(4) 0.013(3) -0.012(3) -0.005(3)
O7 0.037(3) 0.040(3) 0.040(3) 0.010(2) -0.012(3) -0.008(3)
O6 0.047(4) 0.040(4) 0.078(5) 0.000(3) -0.007(3) 0.000(3)
O2W 0.050(4) 0.049(4) 0.051(4) 0.011(3) 0.004(3) 0.005(3)
O12 0.056(5) 0.068(5) 0.073(5) 0.011(4) 0.006(4) -0.001(4)
O16 0.062(5) 0.056(5) 0.077(5) 0.022(4) 0.013(4) 0.006(4)
O15 0.051(4) 0.079(6) 0.052(4) -0.009(4) -0.003(3) -0.009(4)
O9 0.049(4) 0.070(5) 0.064(4) -0.006(4) -0.004(3) -0.004(4)
N3 0.041(4) 0.040(4) 0.049(4) 0.006(3) -0.001(3) -0.002(3)
N4 0.033(4) 0.058(5) 0.058(5) 0.015(4) 0.002(4) 0.004(4)
O13 0.064(5) 0.062(5) 0.053(4) 0.014(3) 0.014(4) 0.004(4)
N7 0.047(5) 0.067(6) 0.050(5) -0.002(4) 0.006(4) -0.008(4)
N6 0.064(6) 0.063(6) 0.052(5) 0.014(4) 0.008(4) -0.020(5)
N1 0.046(5) 0.044(5) 0.051(4) 0.011(4) -0.004(4) -0.008(4)
O10 0.052(4) 0.079(6) 0.057(4) -0.009(4) 0.002(4) -0.006(4)
O11 0.083(6) 0.103(7) 0.060(5) -0.017(5) 0.028(4) -0.011(5)
N2 0.035(4) 0.050(5) 0.053(4) -0.004(4) -0.003(3) -0.003(4)
O18B 0.102(7) 0.089(7) 0.055(5) -0.014(4) 0.020(5) -0.011(5)
C16 0.049(6) 0.040(5) 0.054(5) 0.001(4) -0.001(4) 0.006(4)
C6 0.041(5) 0.038(5) 0.040(4) -0.001(4) 0.001(4) -0.008(4)
C28 0.030(5) 0.051(6) 0.052(5) -0.005(4) 0.001(4) -0.008(4)
C19 0.051(6) 0.045(6) 0.060(6) 0.008(5) -0.003(5) -0.010(5)
C23 0.036(5) 0.055(6) 0.032(4) 0.001(4) -0.005(3) 0.004(4)
O14 0.093(7) 0.097(7) 0.082(6) 0.041(5) 0.025(5) -0.009(6)
C8 0.048(6) 0.040(5) 0.051(5) -0.007(4) 0.009(4) -0.006(4)
C17 0.036(5) 0.052(6) 0.049(5) 0.017(4) -0.004(4) 0.005(4)
C14 0.047(5) 0.036(5) 0.040(4) 0.007(4) 0.005(4) -0.001(4)
C24 0.027(4) 0.064(6) 0.039(4) 0.000(4) 0.000(3) -0.005(4)
C1 0.037(5) 0.052(6) 0.068(6) 0.005(5) -0.007(5) 0.003(4)
C15 0.046(5) 0.028(4) 0.042(4) -0.009(3) -0.001(4) 0.002(4)
C22 0.043(6) 0.065(7) 0.058(6) 0.000(5) 0.001(5) 0.014(5)
C7 0.033(5) 0.052(6) 0.059(6) 0.001(4) 0.001(4) -0.010(4)
C4 0.041(5) 0.045(6) 0.068(6) -0.006(5) 0.003(5) -0.017(4)
C25 0.034(5) 0.051(6) 0.056(5) 0.006(4) -0.003(4) 0.000(4)
C10 0.065(7) 0.051(6) 0.057(6) -0.001(5) -0.001(5) -0.003(5)
C12 0.088(9) 0.034(5) 0.047(5) -0.002(4) 0.003(5) 0.000(5)
C2 0.031(5) 0.071(8) 0.075(7) 0.009(6) -0.004(5) -0.011(5)
C18 0.041(6) 0.067(8) 0.087(8) 0.008(6) -0.002(6) 0.011(5)
C20 0.047(6) 0.047(6) 0.062(6) 0.000(5) 0.000(5) 0.016(5)
C13 0.057(7) 0.055(7) 0.056(6) -0.002(5) -0.003(5) -0.005(5)
C11 0.061(7) 0.054(7) 0.074(7) -0.011(5) -0.011(6) -0.005(6)
C26 0.034(5) 0.069(7) 0.048(5) -0.004(5) -0.010(4) 0.006(5)
C3 0.037(6) 0.068(8) 0.070(7) -0.002(5) 0.000(5) -0.016(5)
C9 0.054(6) 0.051(6) 0.065(6) -0.003(5) -0.001(5) -0.011(5)
C21 0.038(5) 0.071(7) 0.059(6) 0.004(5) -0.008(5) 0.014(5)
C27 0.047(6) 0.054(7) 0.092(9) 0.006(6) -0.017(6) -0.006(5)
O18A 0.083(6) 0.098(7) 0.069(5) -0.018(5) 0.010(5) -0.004(5)
N5 0.180(16) 0.090(10) 0.064(8) 0.004(7) 0.021(9) -0.012(10)
O18 0.61(5) 0.19(2) 0.119(13) -0.023(13) -0.06(2) -0.15(3)
O20 0.066(5) 0.076(6) 0.052(4) -0.004(4) 0.001(4) -0.001(4)

loop_
_atom_type_symbol
_atom_type_description
_atom_type_scat_dispersion_real
_atom_type_scat_dispersion_imag
_atom_type_scat_source
C C 0.0181 0.0091 'International Tables Vol C Tables 4.2.6.8 and 6.1.1.4'
H H 0.0000 0.0000 'International Tables Vol C Tables 4.2.6.8 and 6.1.1.4'
Dy Dy -9.8046 9.8477 'International Tables Vol C Tables 4.2.6.8 and 6.1.1.4'
N N 0.0311 0.0180 'International Tables Vol C Tables 4.2.6.8 and 6.1.1.4'
O O 0.0492 0.0322 'International Tables Vol C Tables 4.2.6.8 and 6.1.1.4'

loop_
_geom_angle_atom_site_label_1
_geom_angle_atom_site_label_2
_geom_angle_atom_site_label_3
_geom_angle
_geom_angle_site_symmetry_1
_geom_angle_site_symmetry_3
_geom_angle_publ_flag
O1 Dy1 O8 76.1(2) . . ?
O1 Dy1 O5 141.3(2) . . ?
O1 Dy1 O7 72.0(2) . . ?
O1 Dy1 O2W 86.4(2) . . ?
O1 Dy1 O9 70.4(2) . . ?
O1 Dy1 N3 150.7(2) . . ?
O1 Dy1 O10 119.9(2) . . ?
O2 Dy1 O1 73.5(2) . . ?
O2 Dy1 O8 139.2(2) . . ?
O2 Dy1 O5 143.0(2) . . ?
O2 Dy1 O7 131.5(2) . . ?
O2 Dy1 O2W 72.6(2) . . ?
O2 Dy1 O9 73.1(2) . . ?
O2 Dy1 N3 79.6(2) . . ?
O2 Dy1 O10 86.6(3) . . ?
O8 Dy1 O5 75.3(2) . . ?
O8 Dy1 O7 59.7(2) . . ?
O8 Dy1 O2W 131.7(2) . . ?
O8 Dy1 O9 71.5(2) . . ?
O8 Dy1 N3 133.1(2) . . ?
O8 Dy1 O10 85.6(2) . . ?
O5 Dy1 O7 71.1(2) . . ?
O5 Dy1 O2W 93.4(2) . . ?
O5 Dy1 O9 122.9(2) . . ?
O5 Dy1 N3 63.5(2) . . ?
O5 Dy1 O10 83.3(2) . . ?
O7 Dy1 O2W 72.2(2) . . ?
O7 Dy1 O9 123.6(2) . . ?
O7 Dy1 N3 120.7(2) . . ?
O7 Dy1 O10 140.6(2) . . ?
O2W Dy1 O9 142.8(3) . . ?
O2W Dy1 N3 74.6(2) . . ?
O2W Dy1 O10 140.6(3) . . ?
N3 Dy1 O9 112.6(2) . . ?
O10 Dy1 O9 49.5(2) . . ?
O10 Dy1 N3 68.8(3) . . ?
O1 Dy2 O3 142.5(2) . . ?
O1 Dy2 O8 74.69(19) . . ?
O1 Dy2 O1W 92.4(2) . . ?
O1 Dy2 O16 118.9(2) . . ?
O1 Dy2 O15 74.7(2) . . ?
O1 Dy2 N1 64.7(2) . . ?
O4 Dy2 O1 144.0(2) . . ?
O4 Dy2 O3 73.2(2) . . ?
O4 Dy2 O8 131.1(2) . . ?
O4 Dy2 O1W 76.3(2) . . ?
O4 Dy2 O7 138.9(2) . . ?
O4 Dy2 O16 70.7(2) . . ?
O4 Dy2 O15 94.2(3) . . ?
O4 Dy2 N1 79.3(3) . . ?
O3 Dy2 O8 72.5(2) . . ?
O3 Dy2 O1W 94.8(2) . . ?
O3 Dy2 O16 68.6(2) . . ?
O3 Dy2 O15 116.2(2) . . ?
O3 Dy2 N1 152.3(2) . . ?
O8 Dy2 O16 124.9(2) . . ?
O8 Dy2 O15 132.3(2) . . ?
O8 Dy2 N1 126.1(2) . . ?
O1W Dy2 O8 72.9(2) . . ?
O1W Dy2 O16 146.1(2) . . ?
O1W Dy2 O15 143.7(2) . . ?
O1W Dy2 N1 75.0(2) . . ?
O7 Dy2 O1 72.8(2) . . ?
O7 Dy2 O3 75.2(2) . . ?
O7 Dy2 O8 59.4(2) . . ?
O7 Dy2 O1W 132.2(2) . . ?
O7 Dy2 O16 73.7(2) . . ?
O7 Dy2 O15 77.0(2) . . ?
O7 Dy2 N1 130.6(2) . . ?
O15 Dy2 O16 48.7(2) . . ?
N1 Dy2 O16 105.6(3) . . ?
N1 Dy2 O15 68.8(2) . . ?
O3 Dy3 O12 119.7(2) . . ?
O3 Dy3 O13 78.6(2) . . ?
O3 Dy3 N2 64.1(2) . . ?
O3 Dy3 O18B 98.7(3) . . ?
O8 Dy3 O3 73.4(2) . . ?
O8 Dy3 O5 75.9(2) . . ?
O8 Dy3 O7 59.7(2) . . ?
O8 Dy3 O12 72.8(2) . . ?
O8 Dy3 O13 84.0(2) . . ?
O8 Dy3 N2 133.2(2) . . ?
O8 Dy3 O18B 127.8(3) . . ?
O5 Dy3 O3 141.4(2) . . ?
O5 Dy3 O7 71.2(2) . . ?
O5 Dy3 O12 71.2(2) . . ?
O5 Dy3 O13 120.8(2) . . ?
O5 Dy3 N2 150.9(2) . . ?
O5 Dy3 O18B 82.2(3) . . ?
O7 Dy3 O3 73.4(2) . . ?
O7 Dy3 O12 124.7(2) . . ?
O7 Dy3 O13 139.0(2) . . ?
O7 Dy3 N2 120.8(2) . . ?
O7 Dy3 O18B 68.5(3) . . ?
O6 Dy3 O3 143.2(2) . . ?
O6 Dy3 O8 138.1(2) . . ?
O6 Dy3 O5 74.8(2) . . ?
O6 Dy3 O7 133.6(2) . . ?
O6 Dy3 O12 69.8(3) . . ?
O6 Dy3 O13 85.9(3) . . ?
O6 Dy3 N2 79.3(2) . . ?
O6 Dy3 O18B 76.5(3) . . ?
O13 Dy3 O12 49.6(2) . . ?
O13 Dy3 N2 69.6(3) . . ?
N2 Dy3 O12 111.8(3) . . ?
O18B Dy3 O12 141.3(3) . . ?
O18B Dy3 O13 146.4(3) . . ?
O18B Dy3 N2 79.0(3) . . ?
Dy1 O1 Dy2 97.9(2) . . ?
C6 O1 Dy1 135.0(6) . . ?
C6 O1 Dy2 127.0(6) . . ?
C8 O2 Dy1 135.6(7) . . ?
C17 O4 Dy2 136.9(6) . . ?
Dy2 O3 Dy3 97.3(2) . . ?
C15 O3 Dy2 133.7(6) . . ?
C15 O3 Dy3 127.1(6) . . ?
Dy1 O8 Dy2 95.68(19) . . ?
Dy3 O8 Dy1 98.1(2) . . ?
Dy3 O8 Dy2 96.7(2) . . ?
Dy3 O5 Dy1 97.9(2) . . ?
C24 O5 Dy1 127.9(6) . . ?
C24 O5 Dy3 134.1(6) . . ?
Dy2 O1W H1WA 127.8 . . ?
Dy2 O1W H1WB 127.7 . . ?
H1WA O1W H1WB 104.5 . . ?
Dy1 O7 Dy3 96.9(2) . . ?
Dy1 O7 H7 119.3 . . ?
Dy2 O7 Dy1 98.4(2) . . ?
Dy2 O7 Dy3 98.8(2) . . ?
Dy2 O7 H7 119.3 . . ?
Dy3 O7 H7 119.3 . . ?
C26 O6 Dy3 135.9(7) . . ?
Dy1 O2W H2WA 125.5 . . ?
Dy1 O2W H2WB 124.2 . . ?
H2WA O2W H2WB 104.4 . . ?
N6 O12 Dy3 90.7(6) . . ?
N4 O16 Dy2 93.6(6) . . ?
N4 O15 Dy2 100.3(6) . . ?
N7 O9 Dy1 92.0(6) . . ?
C19 N3 Dy1 122.9(7) . . ?
C23 N3 Dy1 117.7(6) . . ?
C23 N3 C19 119.3(8) . . ?
O17 N4 O16 121.3(9) . . ?
O17 N4 O15 121.3(9) . . ?
O15 N4 O16 117.4(8) . . ?
N6 O13 Dy3 100.9(6) . . ?
O9 N7 O10 117.2(8) . . ?
O11 N7 O9 120.1(10) . . ?
O11 N7 O10 122.7(9) . . ?
O12 N6 O13 118.2(8) . . ?
O12 N6 O14 119.5(10) . . ?
O13 N6 O14 122.3(10) . . ?
C28 N1 Dy2 118.6(6) . . ?
C28 N1 C1 116.9(9) . . ?
C1 N1 Dy2 124.5(7) . . ?
N7 O10 Dy1 101.3(6) . . ?
C14 N2 Dy3 118.8(6) . . ?
C10 N2 Dy3 122.8(7) . . ?
C10 N2 C14 118.1(9) . . ?
N5 O18B Dy3 152.0(10) . . ?
C17 C16 H16 117.1 . . ?
C15 C16 H16 117.1 . . ?
C15 C16 C17 125.9(9) . . ?
O1 C6 C28 114.2(8) . . ?
O1 C6 C7 125.3(9) . . ?
C7 C6 C28 120.3(8) . . ?
N1 C28 C6 115.3(8) . . ?
N1 C28 C4 122.2(9) . . ?
C4 C28 C6 122.5(9) . . ?
N3 C19 H19 118.9 . . ?
N3 C19 C20 122.3(10) . . ?
C20 C19 H19 118.9 . . ?
N3 C23 C24 115.4(8) . . ?
N3 C23 C22 121.7(10) . . ?
C22 C23 C24 122.9(9) . . ?
O2 C8 C7 125.8(9) . . ?
O2 C8 C9 117.9(10) . . ?
C7 C8 C9 116.3(9) . . ?
O4 C17 C16 123.6(9) . . ?
O4 C17 C18 119.6(9) . . ?
C16 C17 C18 116.8(9) . . ?
N2 C14 C15 115.8(8) . . ?
N2 C14 C13 122.9(9) . . ?
C13 C14 C15 121.3(9) . . ?
O5 C24 C23 115.3(8) . . ?
O5 C24 C25 124.4(10) . . ?
C25 C24 C23 120.1(8) . . ?
N1 C1 H1 117.6 . . ?
N1 C1 C2 124.9(10) . . ?
C2 C1 H1 117.6 . . ?
O3 C15 C16 123.9(9) . . ?
O3 C15 C14 113.9(8) . . ?
C16 C15 C14 122.3(8) . . ?
C23 C22 H22 120.0 . . ?
C23 C22 C21 119.9(11) . . ?
C21 C22 H22 120.0 . . ?
C6 C7 C8 123.8(9) . . ?
C6 C7 H7A 118.1 . . ?
C8 C7 H7A 118.1 . . ?
C28 C4 H4 120.9 . . ?
C3 C4 C28 118.2(10) . . ?
C3 C4 H4 120.9 . . ?
C24 C25 H25 116.8 . . ?
C24 C25 C26 126.5(9) . . ?
C26 C25 H25 116.8 . . ?
N2 C10 H10 118.1 . . ?
N2 C10 C11 123.8(11) . . ?
C11 C10 H10 118.1 . . ?
C13 C12 H12 120.5 . . ?
C11 C12 H12 120.5 . . ?
C11 C12 C13 119.1(10) . . ?
C1 C2 H2 121.0 . . ?
C1 C2 C3 118.0(10) . . ?
C3 C2 H2 121.0 . . ?
C17 C18 H18A 109.5 . . ?
C17 C18 H18B 109.5 . . ?
C17 C18 H18C 109.5 . . ?
H18A C18 H18B 109.5 . . ?
H18A C18 H18C 109.5 . . ?
H18B C18 H18C 109.5 . . ?
C19 C20 H20 120.2 . . ?
C19 C20 C21 119.5(10) . . ?
C21 C20 H20 120.2 . . ?
C14 C13 C12 118.2(11) . . ?
C14 C13 H13 120.9 . . ?
C12 C13 H13 120.9 . . ?
C10 C11 C12 118.0(11) . . ?
C10 C11 H11 121.0 . . ?
C12 C11 H11 121.0 . . ?
O6 C26 C25 123.3(9) . . ?
O6 C26 C27 118.7(10) . . ?
C25 C26 C27 117.9(9) . . ?
C4 C3 C2 119.8(10) . . ?
C4 C3 H3 120.1 . . ?
C2 C3 H3 120.1 . . ?
C8 C9 H9A 109.5 . . ?
C8 C9 H9B 109.5 . . ?
C8 C9 H9C 109.5 . . ?
H9A C9 H9B 109.5 . . ?
H9A C9 H9C 109.5 . . ?
H9B C9 H9C 109.5 . . ?
C22 C21 C20 117.2(10) . . ?
C22 C21 H21 121.4 . . ?
C20 C21 H21 121.4 . . ?
C26 C27 H27A 109.5 . . ?
C26 C27 H27B 109.5 . . ?
C26 C27 H27C 109.5 . . ?
H27A C27 H27B 109.5 . . ?
H27A C27 H27C 109.5 . . ?
H27B C27 H27C 109.5 . . ?
O18A N5 O18 113.1(15) . . ?
H20A O20 H20B 104.4 . . ?

loop_
_geom_bond_atom_site_label_1
_geom_bond_atom_site_label_2
_geom_bond_distance
_geom_bond_site_symmetry_2
_geom_bond_publ_flag
Dy1 O1 2.351(6) . ?
Dy1 O2 2.334(6) . ?
Dy1 O8 2.362(5) . ?
Dy1 O5 2.366(6) . ?
Dy1 O7 2.372(6) . ?
Dy1 O2W 2.394(6) . ?
Dy1 O9 2.619(7) . ?
Dy1 N3 2.597(8) . ?
Dy1 O10 2.431(7) . ?
Dy2 O1 2.361(6) . ?
Dy2 O4 2.301(6) . ?
Dy2 O3 2.361(6) . ?
Dy2 O8 2.429(6) . ?
Dy2 O1W 2.363(7) . ?
Dy2 O7 2.319(6) . ?
Dy2 O16 2.659(8) . ?
Dy2 O15 2.532(7) . ?
Dy2 N1 2.516(8) . ?
Dy3 O3 2.395(6) . ?
Dy3 O8 2.348(6) . ?
Dy3 O5 2.351(6) . ?
Dy3 O7 2.383(6) . ?
Dy3 O6 2.294(7) . ?
Dy3 O12 2.640(8) . ?
Dy3 O13 2.430(7) . ?
Dy3 N2 2.544(8) . ?
Dy3 O18B 2.399(8) . ?
O1 C6 1.286(11) . ?
O2 C8 1.234(12) . ?
O4 C17 1.241(12) . ?
O3 C15 1.299(10) . ?
O5 C24 1.287(11) . ?
O17 N4 1.238(10) . ?
O1W H1WA 0.8733 . ?
O1W H1WB 0.8735 . ?
O7 H7 0.92(11) . ?
O6 C26 1.259(12) . ?
O2W H2WA 0.8669 . ?
O2W H2WB 0.8701 . ?
O12 N6 1.244(12) . ?
O16 N4 1.263(11) . ?
O15 N4 1.247(11) . ?
O9 N7 1.243(11) . ?
N3 C19 1.331(13) . ?
N3 C23 1.329(12) . ?
O13 N6 1.245(12) . ?
N7 O10 1.243(11) . ?
N7 O11 1.232(11) . ?
N6 O14 1.256(11) . ?
N1 C28 1.335(13) . ?
N1 C1 1.350(13) . ?
N2 C14 1.340(12) . ?
N2 C10 1.318(13) . ?
O18B N5 1.129(15) . ?
C16 H16 0.9500 . ?
C16 C17 1.445(14) . ?
C16 C15 1.342(14) . ?
C6 C28 1.515(13) . ?
C6 C7 1.354(14) . ?
C28 C4 1.421(13) . ?
C19 H19 0.9500 . ?
C19 C20 1.366(15) . ?
C23 C24 1.500(14) . ?
C23 C22 1.378(14) . ?
C8 C7 1.441(14) . ?
C8 C9 1.513(14) . ?
C17 C18 1.528(14) . ?
C14 C15 1.513(13) . ?
C14 C13 1.380(15) . ?
C24 C25 1.357(14) . ?
C1 H1 0.9500 . ?
C1 C2 1.358(15) . ?
C22 H22 0.9500 . ?
C22 C21 1.383(16) . ?
C7 H7A 0.9500 . ?
C4 H4 0.9500 . ?
C4 C3 1.371(15) . ?
C25 H25 0.9500 . ?
C25 C26 1.445(15) . ?
C10 H10 0.9500 . ?
C10 C11 1.380(16) . ?
C12 H12 0.9500 . ?
C12 C13 1.391(15) . ?
C12 C11 1.386(17) . ?
C2 H2 0.9500 . ?
C2 C3 1.382(16) . ?
C18 H18A 0.9800 . ?
C18 H18B 0.9800 . ?
C18 H18C 0.9800 . ?
C20 H20 0.9500 . ?
C20 C21 1.399(16) . ?
C13 H13 0.9500 . ?
C11 H11 0.9500 . ?
C26 C27 1.491(15) . ?
C3 H3 0.9500 . ?
C9 H9A 0.9800 . ?
C9 H9B 0.9800 . ?
C9 H9C 0.9800 . ?
C21 H21 0.9500 . ?
C27 H27A 0.9800 . ?
C27 H27B 0.9800 . ?
C27 H27C 0.9800 . ?
O18A N5 1.235(14) . ?
N5 O18 1.32(2) . ?
O20 H20A 0.8707 . ?
O20 H20B 0.8702 . ?

loop_
_geom_hbond_atom_site_label_D
_geom_hbond_atom_site_label_H
_geom_hbond_atom_site_label_A
_geom_hbond_distance_DH
_geom_hbond_distance_HA
_geom_hbond_distance_DA
_geom_hbond_angle_DHA
_geom_hbond_site_symmetry_A
_geom_hbond_publ_flag
O2W H2WB O17 0.87 1.92 2.784(10) 172.3 3_666 yes

loop_
_geom_torsion_atom_site_label_1
_geom_torsion_atom_site_label_2
_geom_torsion_atom_site_label_3
_geom_torsion_atom_site_label_4
_geom_torsion
_geom_torsion_site_symmetry_1
_geom_torsion_site_symmetry_2
_geom_torsion_site_symmetry_3
_geom_torsion_site_symmetry_4
_geom_torsion_publ_flag
Dy1 O1 C6 C28 -173.1(5) . . . . ?
Dy1 O1 C6 C7 11.5(14) . . . . ?
Dy1 O2 C8 C7 10.0(15) . . . . ?
Dy1 O2 C8 C9 -169.2(6) . . . . ?
Dy1 O5 C24 C23 -3.9(10) . . . . ?
Dy1 O5 C24 C25 -179.0(7) . . . . ?
Dy1 O9 N7 O10 -1.2(10) . . . . ?
Dy1 O9 N7 O11 177.4(9) . . . . ?
Dy1 N3 C19 C20 176.0(7) . . . . ?
Dy1 N3 C23 C24 3.0(10) . . . . ?
Dy1 N3 C23 C22 -174.9(7) . . . . ?
Dy2 O1 C6 C28 1.4(10) . . . . ?
Dy2 O1 C6 C7 -174.0(7) . . . . ?
Dy2 O4 C17 C16 8.5(15) . . . . ?
Dy2 O4 C17 C18 -174.5(7) . . . . ?
Dy2 O3 C15 C16 -15.8(13) . . . . ?
Dy2 O3 C15 C14 164.1(5) . . . . ?
Dy2 O16 N4 O17 -179.5(8) . . . . ?
Dy2 O16 N4 O15 -0.5(9) . . . . ?
Dy2 O15 N4 O17 179.5(7) . . . . ?
Dy2 O15 N4 O16 0.6(9) . . . . ?
Dy2 N1 C28 C6 -5.0(10) . . . . ?
Dy2 N1 C28 C4 177.3(7) . . . . ?
Dy2 N1 C1 C2 -176.8(8) . . . . ?
Dy3 O3 C15 C16 -176.2(7) . . . . ?
Dy3 O3 C15 C14 3.7(10) . . . . ?
Dy3 O5 C24 C23 176.8(5) . . . . ?
Dy3 O5 C24 C25 1.7(13) . . . . ?
Dy3 O6 C26 C25 13.5(16) . . . . ?
Dy3 O6 C26 C27 -164.7(8) . . . . ?
Dy3 O12 N6 O13 -7.1(10) . . . . ?
Dy3 O12 N6 O14 173.5(10) . . . . ?
Dy3 O13 N6 O12 7.8(11) . . . . ?
Dy3 O13 N6 O14 -172.8(10) . . . . ?
Dy3 N2 C14 C15 6.5(10) . . . . ?
Dy3 N2 C14 C13 -173.5(7) . . . . ?
Dy3 N2 C10 C11 172.9(8) . . . . ?
O1 C6 C28 N1 2.6(12) . . . . ?
O1 C6 C28 C4 -179.7(8) . . . . ?
O1 C6 C7 C8 -3.9(15) . . . . ?
O2 C8 C7 C6 -6.7(16) . . . . ?
O5 C24 C25 C26 -2.8(16) . . . . ?
O9 N7 O10 Dy1 1.3(11) . . . . ?
N3 C19 C20 C21 -1.0(16) . . . . ?
N3 C23 C24 O5 0.1(11) . . . . ?
N3 C23 C24 C25 175.5(8) . . . . ?
N3 C23 C22 C21 -1.7(15) . . . . ?
N1 C28 C4 C3 -0.7(15) . . . . ?
N1 C1 C2 C3 0.2(18) . . . . ?
O11 N7 O10 Dy1 -177.2(9) . . . . ?
N2 C14 C15 O3 -6.6(11) . . . . ?
N2 C14 C15 C16 173.3(9) . . . . ?
N2 C14 C13 C12 0.5(14) . . . . ?
N2 C10 C11 C12 0.2(18) . . . . ?
C6 C28 C4 C3 -178.3(9) . . . . ?
C28 N1 C1 C2 0.5(16) . . . . ?
C28 C6 C7 C8 -179.1(9) . . . . ?
C28 C4 C3 C2 1.5(16) . . . . ?
C19 N3 C23 C24 179.5(8) . . . . ?
C19 N3 C23 C22 1.7(14) . . . . ?
C19 C20 C21 C22 0.9(15) . . . . ?
C23 N3 C19 C20 -0.3(15) . . . . ?
C23 C24 C25 C26 -177.7(9) . . . . ?
C23 C22 C21 C20 0.4(15) . . . . ?
C17 C16 C15 O3 -0.7(16) . . . . ?
C17 C16 C15 C14 179.5(8) . . . . ?
C14 N2 C10 C11 -0.6(16) . . . . ?
C24 C23 C22 C21 -179.4(9) . . . . ?
C24 C25 C26 O6 -4.5(17) . . . . ?
C24 C25 C26 C27 173.7(10) . . . . ?
C1 N1 C28 C6 177.5(8) . . . . ?
C1 N1 C28 C4 -0.2(14) . . . . ?
C1 C2 C3 C4 -1.2(17) . . . . ?
C15 C16 C17 O4 4.7(16) . . . . ?
C15 C16 C17 C18 -172.4(10) . . . . ?
C15 C14 C13 C12 -179.6(9) . . . . ?
C22 C23 C24 O5 178.0(8) . . . . ?
C22 C23 C24 C25 -6.7(14) . . . . ?
C7 C6 C28 N1 178.3(9) . . . . ?
C7 C6 C28 C4 -4.0(14) . . . . ?
C10 N2 C14 C15 -179.6(8) . . . . ?
C10 N2 C14 C13 0.3(14) . . . . ?
C13 C14 C15 O3 173.5(8) . . . . ?
C13 C14 C15 C16 -6.6(14) . . . . ?
C13 C12 C11 C10 0.5(16) . . . . ?
C11 C12 C13 C14 -0.9(15) . . . . ?
C9 C8 C7 C6 172.5(9) . . . . ?

loop_
_smtbx_masks_void_nr
_smtbx_masks_void_average_x
_smtbx_masks_void_average_y
_smtbx_masks_void_average_z
_smtbx_masks_void_volume
_smtbx_masks_void_count_electrons
_smtbx_masks_void_content
1 -0.021 0.000 0.500 503.8 130.6 '4 [NO3]'
2 -0.276 0.500 0.000 503.8 130.6 '4 [NO3]'
